data_7105893
loop_
_publ_author_name
' Wen-Yann Yeh'

_publ_section_title
;
 C60-induced alkyne-alkyne coupling and alkyne scission reactions of
 tungsten tris(diphenylacetylene) complex
;
_journal_name_full Chem.Commun.
_journal_page_first 1506
_journal_paper_doi 10.1039/c0cc04034g
_journal_volume 47
_journal_year 2011
_chemical_formula_moiety 'C105 H33 N S2 W'
_chemical_formula_sum 'C105 H33 N S2 W'
_chemical_formula_weight 1556.29
_chemical_name_systematic
;
?
;
_space_group_IT_number 2
_symmetry_cell_setting triclinic
_symmetry_space_group_name_Hall '-P 1'
_symmetry_space_group_name_H-M 'P -1'
_atom_sites_solution_hydrogens geom
_atom_sites_solution_primary direct
_atom_sites_solution_secondary difmap
_audit_creation_method SHELXL-97
_cell_angle_alpha 110.197(8)
_cell_angle_beta 96.216(10)
_cell_angle_gamma 91.607(12)
_cell_formula_units_Z 4
_cell_length_a 13.349(9)
_cell_length_b 20.869(14)
_cell_length_c 27.148(18)
_cell_measurement_reflns_used 0
_cell_measurement_temperature 200(2)
_cell_measurement_theta_max 0
_cell_measurement_theta_min 0
_cell_volume 7039(8)
_computing_molecular_graphics 'Ortep-3 for Windows (Farrugia, 1997)'
_computing_publication_material 'WinGX publication routines (Farrugia, 1999)'
_computing_structure_refinement 'SHELXL-97 (Sheldrick, 1997)'
_computing_structure_solution 'SHELXS-86 (Sheldrick, 1986)'
_diffrn_ambient_temperature 200(2)
_diffrn_measured_fraction_theta_full 0.908
_diffrn_measured_fraction_theta_max 0.908
_diffrn_radiation_monochromator graphite
_diffrn_radiation_source 'fine-focus sealed tube'
_diffrn_radiation_type MoK\a
_diffrn_radiation_wavelength 0.71073
_diffrn_reflns_av_R_equivalents 0.0922
_diffrn_reflns_av_sigmaI/netI 0.3224
_diffrn_reflns_limit_h_max 14
_diffrn_reflns_limit_h_min -15
_diffrn_reflns_limit_k_max 22
_diffrn_reflns_limit_k_min -24
_diffrn_reflns_limit_l_max 32
_diffrn_reflns_limit_l_min -28
_diffrn_reflns_number 29781
_diffrn_reflns_theta_full 25.02
_diffrn_reflns_theta_max 25.02
_diffrn_reflns_theta_min 2.12
_exptl_absorpt_coefficient_mu 1.757
_exptl_absorpt_correction_T_max 0.9492
_exptl_absorpt_correction_T_min 0.5120
_exptl_absorpt_correction_type multi-scan
_exptl_crystal_colour black
_exptl_crystal_density_diffrn 1.469
_exptl_crystal_density_method 'not measured'
_exptl_crystal_description prism
_exptl_crystal_F_000 3104
_exptl_crystal_size_max 0.44
_exptl_crystal_size_mid 0.24
_exptl_crystal_size_min 0.03
_refine_diff_density_max 2.425
_refine_diff_density_min -1.992
_refine_diff_density_rms 0.184
_refine_ls_extinction_method none
_refine_ls_goodness_of_fit_ref 0.889
_refine_ls_hydrogen_treatment fixed
_refine_ls_matrix_type full
_refine_ls_number_parameters 893
_refine_ls_number_reflns 22544
_refine_ls_number_restraints 0
_refine_ls_restrained_S_all 0.889
_refine_ls_R_factor_all 0.2403
_refine_ls_R_factor_gt 0.1044
_refine_ls_shift/su_max 0.001
_refine_ls_shift/su_mean 0.000
_refine_ls_structure_factor_coef Fsqd
_refine_ls_weighting_details 'calc w=1/[\s^2^(Fo^2^)+(0.1088P)^2^+0.0000P] where P=(Fo^2^+2Fc^2^)/3'
_refine_ls_weighting_scheme calc
_refine_ls_wR_factor_gt 0.2242
_refine_ls_wR_factor_ref 0.2685
_reflns_number_gt 8774
_reflns_number_total 22544
_reflns_threshold_expression >2sigma(I)
_cod_data_source_file C0CC04034G.TXT
_cod_data_source_block a10954
_cod_database_code 7105893

loop_
_symmetry_equiv_pos_as_xyz
'x, y, z'
'-x, -y, -z'

loop_
_atom_site_label
_atom_site_type_symbol
_atom_site_fract_x
_atom_site_fract_y
_atom_site_fract_z
_atom_site_U_iso_or_equiv
_atom_site_adp_type
_atom_site_occupancy
_atom_site_symmetry_multiplicity
_atom_site_calc_flag
_atom_site_refinement_flags
_atom_site_disorder_assembly
_atom_site_disorder_group
C1 C 0.2256(17) 0.2036(11) 0.5550(8) 0.070(6) Uiso 1 1 d . . .
C2 C 0.2149(16) 0.1796(10) 0.4920(7) 0.063(6) Uiso 1 1 d . . .
H2A H 0.1807 0.2138 0.4804 0.095 Uiso 1 1 calc R . .
H2B H 0.1753 0.1355 0.4766 0.095 Uiso 1 1 calc R . .
H2C H 0.2822 0.1747 0.4804 0.095 Uiso 1 1 calc R . .
C3 C 0.1221(16) 0.1967(10) 0.5779(7) 0.060(6) Uiso 1 1 d . . .
C4 C 0.0716(15) 0.1288(10) 0.5604(7) 0.054(5) Uiso 1 1 d . . .
C5 C 0.1326(15) 0.0721(10) 0.5504(7) 0.050(5) Uiso 1 1 d . . .
C6 C 0.2418(15) 0.0861(10) 0.5635(7) 0.052(5) Uiso 1 1 d . . .
C7 C 0.2773(14) 0.1562(9) 0.5798(7) 0.049(5) Uiso 1 1 d . . .
C8 C 0.3288(15) 0.1894(9) 0.6322(7) 0.051(5) Uiso 1 1 d . . .
C9 C 0.3057(14) 0.2552(9) 0.6726(6) 0.045(5) Uiso 1 1 d . . .
C10 C 0.2036(13) 0.2835(8) 0.6701(6) 0.040(4) Uiso 1 1 d . . .
C11 C 0.1159(14) 0.2423(9) 0.6269(6) 0.042(4) Uiso 1 1 d . . .
C12 C 0.0226(15) 0.2405(10) 0.6478(7) 0.053(5) Uiso 1 1 d . . .
C13 C -0.0468(16) 0.1862(10) 0.6237(7) 0.058(5) Uiso 1 1 d . . .
C14 C -0.0202(15) 0.1272(10) 0.5796(7) 0.054(5) Uiso 1 1 d . . .
C15 C -0.0633(15) 0.0657(10) 0.5840(7) 0.055(5) Uiso 1 1 d . . .
C16 C -0.0092(15) 0.0094(10) 0.5734(7) 0.050(5) Uiso 1 1 d . . .
C17 C 0.0899(15) 0.0112(9) 0.5563(7) 0.050(5) Uiso 1 1 d . . .
C18 C 0.1521(17) -0.0314(11) 0.5762(8) 0.066(6) Uiso 1 1 d . . .
C19 C 0.2568(16) -0.0164(10) 0.5931(7) 0.060(6) Uiso 1 1 d . . .
C20 C 0.2953(16) 0.0461(10) 0.5869(7) 0.061(6) Uiso 1 1 d . . .
C21 C 0.3775(16) 0.0746(10) 0.6298(7) 0.061(6) Uiso 1 1 d . . .
C22 C 0.3825(16) 0.1475(10) 0.6554(7) 0.058(5) Uiso 1 1 d . . .
C23 C 0.3964(16) 0.1812(11) 0.7119(8) 0.062(6) Uiso 1 1 d . . .
C24 C 0.3392(13) 0.2434(9) 0.7223(6) 0.040(4) Uiso 1 1 d . . .
C25 C 0.2945(13) 0.2602(8) 0.7685(6) 0.038(4) Uiso 1 1 d . . .
C26 C 0.1906(13) 0.2886(8) 0.7647(6) 0.037(4) Uiso 1 1 d . . .
C27 C 0.1286(15) 0.2630(9) 0.7979(6) 0.046(5) Uiso 1 1 d . . .
C28 C 0.0254(15) 0.2466(10) 0.7832(7) 0.054(5) Uiso 1 1 d . . .
C29 C -0.0177(16) 0.2502(10) 0.7365(7) 0.057(5) Uiso 1 1 d . . .
C30 C 0.0412(15) 0.2720(9) 0.7041(7) 0.054(5) Uiso 1 1 d . . .
C31 C 0.1471(14) 0.2918(9) 0.7192(6) 0.043(5) Uiso 1 1 d . . .
C32 C -0.0949(16) 0.1940(10) 0.7097(8) 0.063(6) Uiso 1 1 d . . .
C33 C -0.1079(16) 0.1603(10) 0.6562(8) 0.063(6) Uiso 1 1 d . . .
C34 C -0.1177(16) 0.0851(10) 0.6295(7) 0.062(6) Uiso 1 1 d . . .
C35 C -0.1145(17) 0.0457(11) 0.6628(8) 0.068(6) Uiso 1 1 d . . .
C36 C -0.0587(15) -0.0156(10) 0.6509(7) 0.053(5) Uiso 1 1 d . . .
C37 C -0.0051(16) -0.0343(10) 0.6068(7) 0.059(5) Uiso 1 1 d . . .
C38 C 0.0917(16) -0.0612(10) 0.6082(7) 0.054(5) Uiso 1 1 d . . .
C39 C 0.1359(18) -0.0652(11) 0.6555(8) 0.071(6) Uiso 1 1 d . . .
C40 C 0.0853(16) -0.0472(10) 0.7008(7) 0.060(6) Uiso 1 1 d . . .
C41 C -0.0116(16) -0.0207(10) 0.7004(7) 0.057(5) Uiso 1 1 d . . .
C42 C -0.0381(16) 0.0380(10) 0.7438(7) 0.057(5) Uiso 1 1 d . . .
C43 C -0.0988(16) 0.0786(10) 0.7216(7) 0.058(5) Uiso 1 1 d . . .
C44 C -0.0900(17) 0.1511(11) 0.7442(8) 0.073(6) Uiso 1 1 d . . .
C45 C -0.0124(16) 0.1823(10) 0.7906(7) 0.059(5) Uiso 1 1 d . . .
C46 C 0.0499(17) 0.1423(11) 0.8097(7) 0.064(6) Uiso 1 1 d . . .
C47 C 0.0371(17) 0.0703(11) 0.7875(7) 0.063(6) Uiso 1 1 d . . .
C48 C 0.1329(17) 0.0416(11) 0.7881(8) 0.066(6) Uiso 1 1 d . . .
C49 C 0.1593(16) -0.0157(10) 0.7464(7) 0.062(6) Uiso 1 1 d . . .
C50 C 0.2558(17) -0.0138(11) 0.7274(8) 0.068(6) Uiso 1 1 d . . .
C51 C 0.2412(19) -0.0446(11) 0.6716(9) 0.078(7) Uiso 1 1 d . . .
C52 C 0.3025(18) -0.0250(11) 0.6412(8) 0.076(7) Uiso 1 1 d . . .
C53 C 0.3769(16) 0.0342(10) 0.6660(8) 0.063(6) Uiso 1 1 d . . .
C54 C 0.3911(17) 0.0652(11) 0.7200(8) 0.074(7) Uiso 1 1 d . . .
C55 C 0.3316(17) 0.0421(11) 0.7530(8) 0.068(6) Uiso 1 1 d . . .
C56 C 0.3026(16) 0.0996(10) 0.7953(7) 0.060(6) Uiso 1 1 d . . .
C57 C 0.2125(18) 0.1007(11) 0.8135(8) 0.069(6) Uiso 1 1 d . . .
C58 C 0.1530(15) 0.1627(9) 0.8269(7) 0.049(5) Uiso 1 1 d . . .
C59 C 0.1959(15) 0.2238(9) 0.8193(7) 0.049(5) Uiso 1 1 d . . .
C60 C 0.2941(12) 0.2222(8) 0.8024(5) 0.029(4) Uiso 1 1 d . . .
C61 C 0.3458(15) 0.1621(10) 0.7920(7) 0.053(5) Uiso 1 1 d . . .
C62 C 0.4026(16) 0.1400(11) 0.7436(8) 0.067(6) Uiso 1 1 d . . .
C63 C 0.2551(14) 0.4474(9) 0.6642(6) 0.046(5) Uiso 1 1 d . . .
C64 C 0.1489(15) 0.4748(9) 0.6599(7) 0.049(5) Uiso 1 1 d . . .
C65 C 0.0719(17) 0.4262(11) 0.6295(7) 0.069(6) Uiso 1 1 d . . .
H65 H 0.0831 0.3792 0.6135 0.083 Uiso 1 1 calc R . .
C66 C -0.0235(19) 0.4517(12) 0.6242(8) 0.077(7) Uiso 1 1 d . . .
H66 H -0.0774 0.4204 0.6029 0.093 Uiso 1 1 calc R . .
C67 C -0.0441(19) 0.5196(11) 0.6480(8) 0.077(7) Uiso 1 1 d . . .
H67 H -0.1097 0.5349 0.6437 0.093 Uiso 1 1 calc R . .
C68 C 0.0343(16) 0.5619(10) 0.6772(7) 0.058(5) Uiso 1 1 d . . .
H68 H 0.0216 0.6085 0.6944 0.070 Uiso 1 1 calc R . .
C69 C 0.1364(16) 0.5432(10) 0.6851(7) 0.061(6) Uiso 1 1 d . . .
H69 H 0.1902 0.5751 0.7058 0.073 Uiso 1 1 calc R . .
C70 C 0.3111(12) 0.4548(8) 0.7154(6) 0.032(4) Uiso 1 1 d . . .
C71 C 0.2641(13) 0.4891(9) 0.7642(6) 0.041(4) Uiso 1 1 d . . .
C72 C 0.1664(14) 0.4651(9) 0.7705(6) 0.046(5) Uiso 1 1 d . . .
H72 H 0.1314 0.4253 0.7448 0.056 Uiso 1 1 calc R . .
C73 C 0.1232(14) 0.5034(9) 0.8170(6) 0.046(5) Uiso 1 1 d . . .
H73 H 0.0600 0.4869 0.8227 0.056 Uiso 1 1 calc R . .
C74 C 0.1674(15) 0.5603(9) 0.8522(7) 0.054(5) Uiso 1 1 d . . .
H74 H 0.1340 0.5850 0.8814 0.065 Uiso 1 1 calc R . .
C75 C 0.2600(14) 0.5845(9) 0.8473(7) 0.050(5) Uiso 1 1 d . . .
H75 H 0.2932 0.6245 0.8736 0.060 Uiso 1 1 calc R . .
C76 C 0.3047(14) 0.5486(9) 0.8027(6) 0.048(5) Uiso 1 1 d . . .
H76 H 0.3680 0.5669 0.7987 0.058 Uiso 1 1 calc R . .
C77 C 0.4102(13) 0.4317(8) 0.7189(6) 0.040(4) Uiso 1 1 d . . .
C78 C 0.4638(14) 0.4395(9) 0.7713(6) 0.042(4) Uiso 1 1 d . . .
C79 C 0.4222(13) 0.4122(8) 0.8067(6) 0.036(4) Uiso 1 1 d . . .
H79 H 0.3568 0.3892 0.7971 0.043 Uiso 1 1 calc R . .
C80 C 0.4744(14) 0.4187(9) 0.8535(7) 0.048(5) Uiso 1 1 d . . .
H80 H 0.4464 0.3984 0.8757 0.058 Uiso 1 1 calc R . .
C81 C 0.5675(14) 0.4542(9) 0.8699(7) 0.050(5) Uiso 1 1 d . . .
H81 H 0.6011 0.4602 0.9041 0.060 Uiso 1 1 calc R . .
C82 C 0.6143(15) 0.4821(9) 0.8358(7) 0.051(5) Uiso 1 1 d . . .
H82 H 0.6797 0.5050 0.8467 0.061 Uiso 1 1 calc R . .
C83 C 0.5644(13) 0.4756(8) 0.7878(6) 0.043(4) Uiso 1 1 d . . .
H83 H 0.5944 0.4943 0.7651 0.051 Uiso 1 1 calc R . .
C84 C 0.4572(13) 0.4025(8) 0.6698(6) 0.037(4) Uiso 1 1 d . . .
C85 C 0.5627(15) 0.3797(10) 0.6731(7) 0.052(5) Uiso 1 1 d . . .
C86 C 0.6455(15) 0.4203(10) 0.6699(6) 0.051(5) Uiso 1 1 d . . .
H86 H 0.6368 0.4627 0.6648 0.061 Uiso 1 1 calc R . .
C87 C 0.7404(15) 0.3964(10) 0.6745(6) 0.052(5) Uiso 1 1 d . . .
H87 H 0.7963 0.4237 0.6719 0.063 Uiso 1 1 calc R . .
C88 C 0.760(2) 0.3367(14) 0.6826(10) 0.111(9) Uiso 1 1 d . . .
H88 H 0.8278 0.3238 0.6857 0.133 Uiso 1 1 calc R . .
C89 C 0.683(2) 0.2964(14) 0.6861(9) 0.106(9) Uiso 1 1 d . . .
H89 H 0.6952 0.2544 0.6912 0.127 Uiso 1 1 calc R . .
C90 C 0.5807(19) 0.3170(12) 0.6821(8) 0.079(7) Uiso 1 1 d . . .
H90 H 0.5260 0.2892 0.6853 0.094 Uiso 1 1 calc R . .
C91 C 0.4128(14) 0.4218(9) 0.6243(6) 0.046(5) Uiso 1 1 d . . .
C92 C 0.4762(12) 0.4023(8) 0.5761(5) 0.028(4) Uiso 1 1 d . . .
C93 C 0.5083(13) 0.4562(9) 0.5629(6) 0.041(4) Uiso 1 1 d . . .
H93 H 0.4861 0.5007 0.5786 0.050 Uiso 1 1 calc R . .
C94 C 0.5791(15) 0.4418(10) 0.5230(7) 0.057(5) Uiso 1 1 d . . .
H94 H 0.6045 0.4784 0.5135 0.069 Uiso 1 1 calc R . .
C95 C 0.6074(14) 0.3818(9) 0.5007(7) 0.051(5) Uiso 1 1 d . . .
H95 H 0.6535 0.3743 0.4753 0.061 Uiso 1 1 calc R . .
C96 C 0.5717(15) 0.3288(10) 0.5133(7) 0.056(5) Uiso 1 1 d . . .
H96 H 0.5913 0.2842 0.4951 0.068 Uiso 1 1 calc R . .
C97 C 0.5053(15) 0.3373(10) 0.5532(7) 0.056(5) Uiso 1 1 d . . .
H97 H 0.4830 0.3002 0.5629 0.067 Uiso 1 1 calc R . .
C98 C 0.3159(13) 0.4430(8) 0.6212(6) 0.039(4) Uiso 1 1 d . . .
C99 C 0.2670(14) 0.4533(9) 0.5717(6) 0.043(5) Uiso 1 1 d . . .
C100 C 0.2440(14) 0.5211(9) 0.5779(7) 0.046(5) Uiso 1 1 d . . .
H100 H 0.2656 0.5572 0.6104 0.055 Uiso 1 1 calc R . .
C101 C 0.1895(16) 0.5351(11) 0.5363(8) 0.068(6) Uiso 1 1 d . . .
H101 H 0.1721 0.5802 0.5399 0.082 Uiso 1 1 calc R . .
C102 C 0.1625(18) 0.4816(12) 0.4906(9) 0.084(7) Uiso 1 1 d . . .
H102 H 0.1249 0.4908 0.4622 0.100 Uiso 1 1 calc R . .
C103 C 0.1862(16) 0.4134(11) 0.4819(8) 0.069(6) Uiso 1 1 d . . .
H103 H 0.1669 0.3780 0.4488 0.083 Uiso 1 1 calc R . .
C104 C 0.2399(15) 0.4002(10) 0.5250(7) 0.057(5) Uiso 1 1 d . . .
H104 H 0.2570 0.3551 0.5215 0.068 Uiso 1 1 calc R . .
C105 C 0.1756(13) 0.3520(8) 0.1682(6) 0.037(4) Uiso 1 1 d . . .
C106 C 0.1123(14) 0.4132(9) 0.1829(6) 0.050(5) Uiso 1 1 d . . .
H10A H 0.0451 0.4005 0.1625 0.075 Uiso 1 1 calc R . .
H10B H 0.1449 0.4505 0.1750 0.075 Uiso 1 1 calc R . .
H10C H 0.1059 0.4282 0.2208 0.075 Uiso 1 1 calc R . .
C107 C 0.1441(12) 0.2938(8) 0.1846(5) 0.030(4) Uiso 1 1 d . . .
C108 C 0.1437(13) 0.3037(9) 0.2415(6) 0.041(4) Uiso 1 1 d . . .
C109 C 0.2186(13) 0.3592(8) 0.2784(6) 0.037(4) Uiso 1 1 d . . .
C110 C 0.2973(14) 0.3847(9) 0.2536(6) 0.045(5) Uiso 1 1 d . . .
C111 C 0.2832(12) 0.3652(8) 0.1969(6) 0.031(4) Uiso 1 1 d . . .
C112 C 0.3593(12) 0.3277(7) 0.1713(5) 0.028(4) Uiso 1 1 d . . .
C113 C 0.3467(12) 0.2580(7) 0.1254(5) 0.028(4) Uiso 1 1 d . . .
C114 C 0.2493(11) 0.2077(7) 0.1177(5) 0.025(4) Uiso 1 1 d . . .
C115 C 0.1625(12) 0.2266(7) 0.1529(5) 0.026(4) Uiso 1 1 d . . .
C116 C 0.1342(13) 0.1700(8) 0.1662(6) 0.035(4) Uiso 1 1 d . . .
C117 C 0.1950(13) 0.1138(8) 0.1445(6) 0.038(4) Uiso 1 1 d . . .
C118 C 0.2682(13) 0.1373(8) 0.1167(6) 0.034(4) Uiso 1 1 d . . .
C119 C 0.3617(13) 0.1121(8) 0.1176(6) 0.039(4) Uiso 1 1 d . . .
C120 C 0.3871(15) 0.0664(10) 0.1467(7) 0.054(5) Uiso 1 1 d . . .
C121 C 0.4916(16) 0.0816(10) 0.1693(7) 0.060(6) Uiso 1 1 d . . .
C122 C 0.5297(15) 0.1388(9) 0.1582(7) 0.049(5) Uiso 1 1 d . . .
C123 C 0.4525(13) 0.1583(8) 0.1259(6) 0.037(4) Uiso 1 1 d . . .
C124 C 0.4436(12) 0.2266(8) 0.1326(6) 0.033(4) Uiso 1 1 d . . .
C125 C 0.5108(12) 0.2773(8) 0.1725(5) 0.028(4) Uiso 1 1 d . . .
C126 C 0.4588(13) 0.3353(8) 0.1965(6) 0.035(4) Uiso 1 1 d . . .
C127 C 0.4819(14) 0.3733(9) 0.2489(6) 0.043(5) Uiso 1 1 d . . .
C128 C 0.3983(13) 0.3947(8) 0.2802(6) 0.036(4) Uiso 1 1 d . . .
C129 C 0.4213(13) 0.3907(8) 0.3318(6) 0.039(4) Uiso 1 1 d . . .
C130 C 0.3461(14) 0.3707(9) 0.3553(7) 0.048(5) Uiso 1 1 d . . .
C131 C 0.2414(15) 0.3534(9) 0.3286(7) 0.052(5) Uiso 1 1 d . . .
C132 C 0.2030(14) 0.2942(9) 0.3406(6) 0.046(5) Uiso 1 1 d . . .
C133 C 0.1368(13) 0.2459(9) 0.3049(6) 0.041(4) Uiso 1 1 d . . .
C134 C 0.1080(13) 0.2510(8) 0.2548(6) 0.039(4) Uiso 1 1 d . . .
C135 C 0.0982(14) 0.1818(9) 0.2165(6) 0.048(5) Uiso 1 1 d . . .
C136 C 0.1281(14) 0.1307(9) 0.2432(6) 0.046(5) Uiso 1 1 d . . .
C137 C 0.1817(14) 0.0761(9) 0.2205(6) 0.040(4) Uiso 1 1 d . . .
C138 C 0.2105(13) 0.0672(8) 0.1698(6) 0.038(4) Uiso 1 1 d . . .
C139 C 0.3068(13) 0.0412(8) 0.1697(6) 0.037(4) Uiso 1 1 d . . .
C140 C 0.3429(14) 0.0360(9) 0.2223(6) 0.044(5) Uiso 1 1 d . . .
C141 C 0.4402(17) 0.0491(10) 0.2441(8) 0.066(6) Uiso 1 1 d . . .
C142 C 0.5179(17) 0.0715(11) 0.2180(8) 0.070(6) Uiso 1 1 d . . .
C143 C 0.5851(16) 0.1269(10) 0.2587(8) 0.063(6) Uiso 1 1 d . . .
C144 C 0.6276(16) 0.1780(10) 0.2464(7) 0.060(5) Uiso 1 1 d . . .
C145 C 0.5976(14) 0.1873(9) 0.1953(6) 0.045(5) Uiso 1 1 d . . .
C146 C 0.5862(13) 0.2583(8) 0.2018(6) 0.039(4) Uiso 1 1 d . . .
C147 C 0.6104(14) 0.3002(9) 0.2586(6) 0.046(5) Uiso 1 1 d . . .
C148 C 0.5582(15) 0.3537(10) 0.2821(7) 0.053(5) Uiso 1 1 d . . .
C149 C 0.5230(15) 0.3657(9) 0.3319(7) 0.049(5) Uiso 1 1 d . . .
C150 C 0.5402(15) 0.3192(10) 0.3605(7) 0.056(5) Uiso 1 1 d . . .
C151 C 0.6015(16) 0.2587(10) 0.3365(7) 0.059(6) Uiso 1 1 d . . .
C152 C 0.6306(16) 0.2505(10) 0.2871(7) 0.062(6) Uiso 1 1 d . . .
C153 C 0.5619(16) 0.2044(10) 0.3486(7) 0.059(5) Uiso 1 1 d . . .
C154 C 0.5506(18) 0.1367(11) 0.3082(8) 0.076(7) Uiso 1 1 d . . .
C155 C 0.4641(16) 0.0927(10) 0.3038(7) 0.059(5) Uiso 1 1 d . . .
C156 C 0.3822(16) 0.1125(10) 0.3321(7) 0.057(5) Uiso 1 1 d . . .
C157 C 0.3966(16) 0.1821(10) 0.3710(7) 0.060(6) Uiso 1 1 d . . .
C158 C 0.4748(16) 0.2230(10) 0.3772(7) 0.056(5) Uiso 1 1 d . . .
C159 C 0.4647(16) 0.2961(10) 0.3860(7) 0.056(5) Uiso 1 1 d . . .
C160 C 0.3700(17) 0.3237(11) 0.3828(7) 0.063(6) Uiso 1 1 d . . .
C161 C 0.2819(14) 0.2765(9) 0.3767(6) 0.046(5) Uiso 1 1 d . . .
C162 C 0.2915(15) 0.2067(10) 0.3697(7) 0.050(5) Uiso 1 1 d . . .
C163 C 0.2198(15) 0.1546(10) 0.3285(7) 0.051(5) Uiso 1 1 d . . .
C164 C 0.2770(17) 0.0959(11) 0.3071(8) 0.065(6) Uiso 1 1 d . . .
C165 C 0.2610(16) 0.0576(10) 0.2529(7) 0.057(5) Uiso 1 1 d . . .
C166 C 0.1432(14) 0.1744(9) 0.2996(6) 0.045(5) Uiso 1 1 d . . .
C167 C 0.3314(12) 0.2026(8) -0.0152(5) 0.028(4) Uiso 1 1 d . . .
C168 C 0.4370(11) 0.1778(7) -0.0241(5) 0.025(4) Uiso 1 1 d . . .
C169 C 0.5219(13) 0.2034(8) 0.0128(6) 0.036(4) Uiso 1 1 d . . .
H169 H 0.5163 0.2359 0.0468 0.043 Uiso 1 1 calc R . .
C170 C 0.6178(15) 0.1797(9) -0.0012(7) 0.052(5) Uiso 1 1 d . . .
H170 H 0.6754 0.1954 0.0246 0.062 Uiso 1 1 calc R . .
C171 C 0.6297(17) 0.1356(10) -0.0503(7) 0.066(6) Uiso 1 1 d . . .
H171 H 0.6942 0.1209 -0.0591 0.079 Uiso 1 1 calc R . .
C172 C 0.5447(15) 0.1132(10) -0.0864(7) 0.057(5) Uiso 1 1 d . . .
H172 H 0.5519 0.0824 -0.1208 0.068 Uiso 1 1 calc R . .
C173 C 0.4472(14) 0.1335(8) -0.0755(6) 0.043(4) Uiso 1 1 d . . .
H173 H 0.3904 0.1178 -0.1019 0.052 Uiso 1 1 calc R . .
C174 C 0.3225(13) 0.2787(8) -0.0018(6) 0.034(4) Uiso 1 1 d . . .
C175 C 0.4146(12) 0.3247(7) 0.0005(5) 0.026(4) Uiso 1 1 d . . .
C176 C 0.4549(13) 0.3742(8) 0.0460(6) 0.039(4) Uiso 1 1 d . . .
H176 H 0.4244 0.3823 0.0775 0.047 Uiso 1 1 calc R . .
C177 C 0.5442(16) 0.4144(11) 0.0464(8) 0.068(6) Uiso 1 1 d . . .
H177 H 0.5732 0.4493 0.0782 0.081 Uiso 1 1 calc R . .
C178 C 0.5869(16) 0.4026(10) 0.0015(7) 0.061(6) Uiso 1 1 d . . .
H178 H 0.6466 0.4288 0.0021 0.073 Uiso 1 1 calc R . .
C179 C 0.5458(14) 0.3537(9) -0.0443(7) 0.048(5) Uiso 1 1 d . . .
H179 H 0.5769 0.3462 -0.0755 0.058 Uiso 1 1 calc R . .
C180 C 0.4545(12) 0.3125(8) -0.0464(6) 0.036(4) Uiso 1 1 d . . .
H180 H 0.4240 0.2788 -0.0785 0.043 Uiso 1 1 calc R . .
C181 C 0.2219(11) 0.2981(7) -0.0148(5) 0.016(3) Uiso 1 1 d . . .
C182 C 0.2041(13) 0.3690(9) -0.0152(6) 0.041(4) Uiso 1 1 d . . .
C183 C 0.2316(13) 0.3817(8) -0.0618(6) 0.036(4) Uiso 1 1 d . . .
H183 H 0.2640 0.3488 -0.0877 0.043 Uiso 1 1 calc R . .
C184 C 0.2082(14) 0.4444(9) -0.0666(7) 0.045(5) Uiso 1 1 d . . .
H184 H 0.2209 0.4530 -0.0976 0.055 Uiso 1 1 calc R . .
C185 C 0.1667(15) 0.4944(11) -0.0272(7) 0.064(6) Uiso 1 1 d . . .
H185 H 0.1543 0.5370 -0.0312 0.076 Uiso 1 1 calc R . .
C186 C 0.1428(14) 0.4832(10) 0.0183(7) 0.054(5) Uiso 1 1 d . . .
H186 H 0.1122 0.5166 0.0447 0.065 Uiso 1 1 calc R . .
C187 C 0.1674(14) 0.4173(9) 0.0231(7) 0.053(5) Uiso 1 1 d . . .
H187 H 0.1567 0.4091 0.0545 0.064 Uiso 1 1 calc R . .
C188 C 0.1363(12) 0.2551(8) -0.0193(5) 0.031(4) Uiso 1 1 d . . .
C189 C 0.0317(12) 0.2780(7) -0.0273(5) 0.026(4) Uiso 1 1 d . . .
C190 C -0.0015(14) 0.2926(8) -0.0721(6) 0.042(4) Uiso 1 1 d . . .
H190 H 0.0449 0.2922 -0.0964 0.050 Uiso 1 1 calc R . .
C191 C -0.0995(16) 0.3080(10) -0.0827(8) 0.066(6) Uiso 1 1 d . . .
H191 H -0.1226 0.3153 -0.1145 0.079 Uiso 1 1 calc R . .
C192 C -0.1602(16) 0.3120(10) -0.0458(7) 0.062(6) Uiso 1 1 d . . .
H192 H -0.2275 0.3225 -0.0537 0.075 Uiso 1 1 calc R . .
C193 C -0.1396(14) 0.3035(9) -0.0008(7) 0.050(5) Uiso 1 1 d . . .
H193 H -0.1875 0.3100 0.0237 0.059 Uiso 1 1 calc R . .
C194 C -0.0403(13) 0.2837(8) 0.0097(6) 0.038(4) Uiso 1 1 d . . .
H194 H -0.0216 0.2743 0.0412 0.045 Uiso 1 1 calc R . .
C195 C 0.1481(12) 0.1887(7) -0.0128(5) 0.025(4) Uiso 1 1 d . . .
C196 C 0.0540(12) 0.1378(7) -0.0211(5) 0.028(4) Uiso 1 1 d . . .
C197 C -0.0144(12) 0.1232(8) -0.0665(6) 0.035(4) Uiso 1 1 d . . .
H197 H -0.0023 0.1424 -0.0926 0.042 Uiso 1 1 calc R . .
C198 C -0.1027(12) 0.0792(8) -0.0740(6) 0.033(4) Uiso 1 1 d . . .
H198 H -0.1482 0.0668 -0.1057 0.040 Uiso 1 1 calc R . .
C199 C -0.1205(14) 0.0557(8) -0.0350(6) 0.043(5) Uiso 1 1 d . . .
H199 H -0.1805 0.0277 -0.0393 0.052 Uiso 1 1 calc R . .
C200 C -0.0556(15) 0.0707(9) 0.0098(7) 0.056(5) Uiso 1 1 d . . .
H200 H -0.0682 0.0521 0.0361 0.067 Uiso 1 1 calc R . .
C201 C 0.0284(13) 0.1130(8) 0.0165(6) 0.043(4) Uiso 1 1 d . . .
H201 H 0.0714 0.1258 0.0491 0.051 Uiso 1 1 calc R . .
C202 C 0.2480(12) 0.1584(8) -0.0212(5) 0.031(4) Uiso 1 1 d . . .
C203 C 0.2583(11) 0.0828(7) -0.0360(5) 0.019(3) Uiso 1 1 d . . .
C204 C 0.2022(12) 0.0394(8) -0.0810(5) 0.032(4) Uiso 1 1 d . . .
H204 H 0.1520 0.0568 -0.0996 0.038 Uiso 1 1 calc R . .
C205 C 0.2185(14) -0.0323(9) -0.1003(6) 0.044(5) Uiso 1 1 d . . .
H205 H 0.1791 -0.0626 -0.1313 0.053 Uiso 1 1 calc R . .
C206 C 0.2918(13) -0.0563(9) -0.0733(6) 0.041(4) Uiso 1 1 d . . .
H206 H 0.3026 -0.1037 -0.0860 0.049 Uiso 1 1 calc R . .
C207 C 0.3512(13) -0.0133(8) -0.0280(6) 0.037(4) Uiso 1 1 d . . .
H207 H 0.4023 -0.0303 -0.0095 0.045 Uiso 1 1 calc R . .
C208 C 0.3316(12) 0.0580(8) -0.0103(6) 0.033(4) Uiso 1 1 d . . .
H208 H 0.3713 0.0887 0.0204 0.039 Uiso 1 1 calc R . .
C209 C 0.8634(17) 0.2496(11) 0.1637(9) 0.069(6) Uiso 1 1 d . . .
C210 C 0.658(3) 0.206(2) 0.8149(12) 0.147(12) Uiso 1 1 d . . .
S1 S 0.8669(9) 0.2277(5) 0.1124(4) 0.162(4) Uiso 1 1 d . . .
S2 S 0.8562(17) 0.2670(11) 0.2207(8) 0.335(10) Uiso 1 1 d . . .
S3 S 0.7097(11) 0.1476(7) 0.8225(5) 0.210(5) Uiso 1 1 d . . .
S4 S 0.6386(10) 0.2766(7) 0.8114(5) 0.203(5) Uiso 1 1 d . . .
W1 W 0.30532(6) 0.34070(4) 0.64044(3) 0.0471(3) Uani 1 1 d . . .
W2 W 0.23320(5) 0.26304(3) 0.05953(2) 0.0283(2) Uani 1 1 d . . .
N1 N 0.2686(11) 0.2749(7) 0.5794(5) 0.047(4) Uani 1 1 d . . .
N2 N 0.1833(10) 0.3252(6) 0.1101(5) 0.035(4) Uani 1 1 d . . .

loop_
_atom_site_aniso_label
_atom_site_aniso_U_11
_atom_site_aniso_U_22
_atom_site_aniso_U_33
_atom_site_aniso_U_23
_atom_site_aniso_U_13
_atom_site_aniso_U_12
W1 0.0499(6) 0.0503(6) 0.0472(5) 0.0230(4) 0.0113(4) 0.0061(5)
W2 0.0274(4) 0.0317(4) 0.0273(4) 0.0131(3) 0.0015(3) -0.0005(3)
N1 0.051(11) 0.052(10) 0.039(8) 0.014(7) 0.017(7) -0.007(8)
N2 0.035(9) 0.019(7) 0.067(9) 0.023(7) 0.037(7) 0.020(7)

loop_
_atom_type_symbol
_atom_type_description
_atom_type_scat_dispersion_real
_atom_type_scat_dispersion_imag
_atom_type_scat_source
C C 0.0033 0.0016 'International Tables Vol C Tables 4.2.6.8 and 6.1.1.4'
H H 0.0000 0.0000 'International Tables Vol C Tables 4.2.6.8 and 6.1.1.4'
S S 0.1246 0.1234 'International Tables Vol C Tables 4.2.6.8 and 6.1.1.4'
W W -0.8490 6.8722 'International Tables Vol C Tables 4.2.6.8 and 6.1.1.4'
N N 0.0061 0.0033 'International Tables Vol C Tables 4.2.6.8 and 6.1.1.4'
O O 0.0106 0.0060 'International Tables Vol C Tables 4.2.6.8 and 6.1.1.4'

loop_
_geom_angle_atom_site_label_1
_geom_angle_atom_site_label_2
_geom_angle_atom_site_label_3
_geom_angle
_geom_angle_site_symmetry_1
_geom_angle_site_symmetry_3
_geom_angle_publ_flag
N1 C1 C7 112.4(17) . . ?
N1 C1 C2 110.9(16) . . ?
C7 C1 C2 116.4(17) . . ?
N1 C1 C3 108.8(16) . . ?
C7 C1 C3 93.0(15) . . ?
C2 C1 C3 114.0(17) . . ?
C1 C2 H2A 109.5 . . ?
C1 C2 H2B 109.5 . . ?
H2A C2 H2B 109.5 . . ?
C1 C2 H2C 109.5 . . ?
H2A C2 H2C 109.5 . . ?
H2B C2 H2C 109.5 . . ?
C11 C3 C4 120.9(17) . . ?
C11 C3 C1 114.8(16) . . ?
C4 C3 C1 116.7(17) . . ?
C14 C4 C5 121.0(18) . . ?
C14 C4 C3 113.6(18) . . ?
C5 C4 C3 117.8(18) . . ?
C4 C5 C17 116.6(18) . . ?
C4 C5 C6 118.0(16) . . ?
C17 C5 C6 116.8(18) . . ?
C20 C6 C7 116.5(18) . . ?
C20 C6 C5 118.6(17) . . ?
C7 C6 C5 115.6(18) . . ?
C6 C7 C8 119.4(17) . . ?
C6 C7 C1 120.3(18) . . ?
C8 C7 C1 115.0(17) . . ?
C22 C8 C7 116.6(17) . . ?
C22 C8 C9 112.3(16) . . ?
C7 C8 C9 127.5(19) . . ?
C24 C9 C8 101.1(16) . . ?
C24 C9 C10 115.1(14) . . ?
C8 C9 C10 121.7(15) . . ?
C24 C9 W1 139.1(12) . . ?
C8 C9 W1 111.4(12) . . ?
C10 C9 W1 67.7(10) . . ?
C9 C10 C11 120.6(14) . . ?
C9 C10 C31 114.7(15) . . ?
C11 C10 C31 97.1(13) . . ?
C9 C10 W1 72.5(10) . . ?
C11 C10 W1 112.3(10) . . ?
C31 C10 W1 140.8(11) . . ?
C3 C11 C12 116.7(16) . . ?
C3 C11 C10 128.3(17) . . ?
C12 C11 C10 112.8(14) . . ?
C13 C12 C11 119.7(17) . . ?
C13 C12 C30 121.9(17) . . ?
C11 C12 C30 108.1(16) . . ?
C12 C13 C14 119.4(18) . . ?
C12 C13 C33 119.8(16) . . ?
C14 C13 C33 108.4(16) . . ?
C4 C14 C15 121.6(19) . . ?
C4 C14 C13 120.2(17) . . ?
C15 C14 C13 108.3(16) . . ?
C16 C15 C14 119.4(19) . . ?
C16 C15 C34 119.5(19) . . ?
C14 C15 C34 108.0(17) . . ?
C15 C16 C17 119.8(17) . . ?
C15 C16 C37 122.2(17) . . ?
C17 C16 C37 107.1(18) . . ?
C18 C17 C5 121.0(19) . . ?
C18 C17 C16 108.5(17) . . ?
C5 C17 C16 121.2(18) . . ?
C19 C18 C17 123.5(19) . . ?
C19 C18 C38 117.3(19) . . ?
C17 C18 C38 108.8(19) . . ?
C18 C19 C52 120.9(19) . . ?
C18 C19 C20 113(2) . . ?
C52 C19 C20 112.8(18) . . ?
C6 C20 C21 122.5(19) . . ?
C6 C20 C19 126(2) . . ?
C21 C20 C19 105.3(18) . . ?
C22 C21 C20 115(2) . . ?
C22 C21 C53 115.4(17) . . ?
C20 C21 C53 108.2(17) . . ?
C8 C22 C21 121.5(18) . . ?
C8 C22 C23 108.7(18) . . ?
C21 C22 C23 123.5(19) . . ?
C62 C23 C22 117.9(19) . . ?
C62 C23 C24 124.9(18) . . ?
C22 C23 C24 105.7(18) . . ?
C25 C24 C23 113.5(16) . . ?
C25 C24 C9 129.3(18) . . ?
C23 C24 C9 111.1(15) . . ?
C24 C25 C60 126.4(17) . . ?
C24 C25 C26 114.2(15) . . ?
C60 C25 C26 107.9(14) . . ?
C31 C26 C27 119.4(16) . . ?
C31 C26 C25 120.9(15) . . ?
C27 C26 C25 106.6(15) . . ?
C28 C27 C59 124.5(17) . . ?
C28 C27 C26 120.7(16) . . ?
C59 C27 C26 104.4(16) . . ?
C29 C28 C27 118.9(17) . . ?
C29 C28 C45 111.0(17) . . ?
C27 C28 C45 114.4(18) . . ?
C28 C29 C30 120.5(19) . . ?
C28 C29 C32 111.3(18) . . ?
C30 C29 C32 117.1(16) . . ?
C29 C30 C12 120.0(16) . . ?
C29 C30 C31 121.8(17) . . ?
C12 C30 C31 108.9(16) . . ?
C26 C31 C30 118.5(15) . . ?
C26 C31 C10 124.2(17) . . ?
C30 C31 C10 111.7(14) . . ?
C33 C32 C29 123.1(18) . . ?
C33 C32 C44 117.2(18) . . ?
C29 C32 C44 104.3(17) . . ?
C32 C33 C34 125.4(19) . . ?
C32 C33 C13 117.8(17) . . ?
C34 C33 C13 105.1(16) . . ?
C35 C34 C15 120(2) . . ?
C35 C34 C33 116.4(17) . . ?
C15 C34 C33 110.1(18) . . ?
C34 C35 C36 120.5(19) . . ?
C34 C35 C43 121.5(18) . . ?
C36 C35 C43 105.6(18) . . ?
C37 C36 C41 119(2) . . ?
C37 C36 C35 119.3(19) . . ?
C41 C36 C35 109.0(17) . . ?
C36 C37 C38 122.0(19) . . ?
C36 C37 C16 118.2(19) . . ?
C38 C37 C16 109.6(17) . . ?
C39 C38 C37 118.4(18) . . ?
C39 C38 C18 120.2(19) . . ?
C37 C38 C18 106.0(18) . . ?
C38 C39 C40 122(2) . . ?
C38 C39 C51 118.6(19) . . ?
C40 C39 C51 108.8(19) . . ?
C39 C40 C41 121(2) . . ?
C39 C40 C49 108(2) . . ?
C41 C40 C49 118.6(18) . . ?
C40 C41 C36 117.9(17) . . ?
C40 C41 C42 122.5(18) . . ?
C36 C41 C42 107.9(19) . . ?
C47 C42 C43 119.8(18) . . ?
C47 C42 C41 118(2) . . ?
C43 C42 C41 107.9(17) . . ?
C44 C43 C42 121.2(19) . . ?
C44 C43 C35 118.7(19) . . ?
C42 C43 C35 109.6(18) . . ?
C43 C44 C45 117(2) . . ?
C43 C44 C32 120.8(18) . . ?
C45 C44 C32 109.8(18) . . ?
C46 C45 C44 121.1(19) . . ?
C46 C45 C28 123.0(19) . . ?
C44 C45 C28 103.2(17) . . ?
C45 C46 C58 120.7(19) . . ?
C45 C46 C47 121(2) . . ?
C58 C46 C47 110(2) . . ?
C46 C47 C42 120(2) . . ?
C46 C47 C48 110.0(19) . . ?
C42 C47 C48 118.5(19) . . ?
C49 C48 C47 124(2) . . ?
C49 C48 C57 117.3(19) . . ?
C47 C48 C57 107.3(19) . . ?
C48 C49 C50 119.7(18) . . ?
C48 C49 C40 118(2) . . ?
C50 C49 C40 107.4(17) . . ?
C51 C50 C49 108.1(19) . . ?
C51 C50 C55 120.3(19) . . ?
C49 C50 C55 122.0(19) . . ?
C52 C51 C50 121(2) . . ?
C52 C51 C39 124(2) . . ?
C50 C51 C39 108(2) . . ?
C51 C52 C19 119(2) . . ?
C51 C52 C53 119.9(19) . . ?
C19 C52 C53 104.8(19) . . ?
C54 C53 C52 119.6(18) . . ?
C54 C53 C21 121.9(19) . . ?
C52 C53 C21 108.2(18) . . ?
C53 C54 C55 121.0(19) . . ?
C53 C54 C62 120(2) . . ?
C55 C54 C62 106.4(18) . . ?
C56 C55 C50 116.7(19) . . ?
C56 C55 C54 110.7(18) . . ?
C50 C55 C54 118.1(18) . . ?
C57 C56 C55 123.0(19) . . ?
C57 C56 C61 119(2) . . ?
C55 C56 C61 108.9(17) . . ?
C56 C57 C58 122.2(19) . . ?
C56 C57 C48 121.0(19) . . ?
C58 C57 C48 104.0(19) . . ?
C46 C58 C59 119.1(18) . . ?
C46 C58 C57 109.1(17) . . ?
C59 C58 C57 117.7(17) . . ?
C60 C59 C27 113.2(16) . . ?
C60 C59 C58 118.7(17) . . ?
C27 C59 C58 118.1(17) . . ?
C61 C60 C25 120.3(15) . . ?
C61 C60 C59 119.7(15) . . ?
C25 C60 C59 107.9(16) . . ?
C60 C61 C56 122.9(18) . . ?
C60 C61 C62 118.3(17) . . ?
C56 C61 C62 105.8(17) . . ?
C23 C62 C54 121.3(19) . . ?
C23 C62 C61 117(2) . . ?
C54 C62 C61 108.2(18) . . ?
C70 C63 C98 116.4(16) . . ?
C70 C63 C64 121.5(15) . . ?
C98 C63 C64 116.7(15) . . ?
C70 C63 W1 83.7(11) . . ?
C98 C63 W1 76.3(10) . . ?
C64 C63 W1 131.4(12) . . ?
C69 C64 C65 125(2) . . ?
C69 C64 C63 119.6(17) . . ?
C65 C64 C63 115.6(18) . . ?
C64 C65 C66 115(2) . . ?
C64 C65 H65 122.3 . . ?
C66 C65 H65 122.3 . . ?
C67 C66 C65 124(2) . . ?
C67 C66 H66 117.8 . . ?
C65 C66 H66 117.8 . . ?
C68 C67 C66 116(2) . . ?
C68 C67 H67 122.1 . . ?
C66 C67 H67 122.1 . . ?
C67 C68 C69 126(2) . . ?
C67 C68 H68 117.1 . . ?
C69 C68 H68 117.1 . . ?
C64 C69 C68 113.9(19) . . ?
C64 C69 H69 123.0 . . ?
C68 C69 H69 123.0 . . ?
C77 C70 C63 121.0(14) . . ?
C77 C70 C71 120.2(14) . . ?
C63 C70 C71 118.8(16) . . ?
C77 C70 W1 74.4(9) . . ?
C63 C70 W1 61.4(9) . . ?
C71 C70 W1 140.9(11) . . ?
C76 C71 C72 115.7(16) . . ?
C76 C71 C70 123.1(15) . . ?
C72 C71 C70 120.8(14) . . ?
C73 C72 C71 117.6(15) . . ?
C73 C72 H72 121.2 . . ?
C71 C72 H72 121.2 . . ?
C74 C73 C72 122.7(17) . . ?
C74 C73 H73 118.6 . . ?
C72 C73 H73 118.6 . . ?
C73 C74 C75 121.1(19) . . ?
C73 C74 H74 119.4 . . ?
C75 C74 H74 119.4 . . ?
C74 C75 C76 117.9(17) . . ?
C74 C75 H75 121.1 . . ?
C76 C75 H75 121.1 . . ?
C71 C76 C75 124.9(17) . . ?
C71 C76 H76 117.6 . . ?
C75 C76 H76 117.6 . . ?
C70 C77 C78 119.4(14) . . ?
C70 C77 C84 118.6(15) . . ?
C78 C77 C84 122.0(16) . . ?
C70 C77 W1 73.0(9) . . ?
C78 C77 W1 139.5(12) . . ?
C84 C77 W1 62.4(8) . . ?
C79 C78 C83 118.1(15) . . ?
C79 C78 C77 122.4(15) . . ?
C83 C78 C77 119.5(14) . . ?
C80 C79 C78 120.7(16) . . ?
C80 C79 H79 119.6 . . ?
C78 C79 H79 119.6 . . ?
C79 C80 C81 121.6(17) . . ?
C79 C80 H80 119.2 . . ?
C81 C80 H80 119.2 . . ?
C80 C81 C82 120.4(17) . . ?
C80 C81 H81 119.8 . . ?
C82 C81 H81 119.8 . . ?
C83 C82 C81 119.7(17) . . ?
C83 C82 H82 120.2 . . ?
C81 C82 H82 120.2 . . ?
C82 C83 C78 119.5(16) . . ?
C82 C83 H83 120.2 . . ?
C78 C83 H83 120.2 . . ?
C77 C84 C91 115.1(16) . . ?
C77 C84 C85 119.2(15) . . ?
C91 C84 C85 121.7(15) . . ?
C77 C84 W1 82.6(10) . . ?
C91 C84 W1 74.6(9) . . ?
C85 C84 W1 130.8(12) . . ?
C86 C85 C90 119(2) . . ?
C86 C85 C84 121.1(19) . . ?
C90 C85 C84 120.1(18) . . ?
C87 C86 C85 118(2) . . ?
C87 C86 H86 121.2 . . ?
C85 C86 H86 121.2 . . ?
C88 C87 C86 125(2) . . ?
C88 C87 H87 117.3 . . ?
C86 C87 H87 117.3 . . ?
C89 C88 C87 119(3) . . ?
C89 C88 H88 120.6 . . ?
C87 C88 H88 120.6 . . ?
C88 C89 C90 120(3) . . ?
C88 C89 H89 119.9 . . ?
C90 C89 H89 119.9 . . ?
C85 C90 C89 119(2) . . ?
C85 C90 H90 120.3 . . ?
C89 C90 H90 120.3 . . ?
C98 C91 C84 121.9(15) . . ?
C98 C91 C92 122.8(15) . . ?
C84 C91 C92 114.3(16) . . ?
C98 C91 W1 73.0(10) . . ?
C84 C91 W1 67.9(9) . . ?
C92 C91 W1 122.7(11) . . ?
C93 C92 C97 122.9(16) . . ?
C93 C92 C91 114.8(14) . . ?
C97 C92 C91 122.0(15) . . ?
C92 C93 C94 116.6(17) . . ?
C92 C93 H93 121.7 . . ?
C94 C93 H93 121.7 . . ?
C95 C94 C93 122.1(19) . . ?
C95 C94 H94 119.0 . . ?
C93 C94 H94 119.0 . . ?
C94 C95 C96 120(2) . . ?
C94 C95 H95 120.0 . . ?
C96 C95 H95 120.0 . . ?
C95 C96 C97 122.6(19) . . ?
C95 C96 H96 118.7 . . ?
C97 C96 H96 118.7 . . ?
C92 C97 C96 115.7(18) . . ?
C92 C97 H97 122.2 . . ?
C96 C97 H97 122.2 . . ?
C91 C98 C63 119.0(16) . . ?
C91 C98 C99 121.2(15) . . ?
C63 C98 C99 119.4(16) . . ?
C91 C98 W1 73.1(11) . . ?
C63 C98 W1 66.5(10) . . ?
C99 C98 W1 126.2(11) . . ?
C104 C99 C100 121.8(18) . . ?
C104 C99 C98 122.7(18) . . ?
C100 C99 C98 115.3(14) . . ?
C101 C100 C99 120.0(17) . . ?
C101 C100 H100 120.0 . . ?
C99 C100 H100 120.0 . . ?
C102 C101 C100 117(2) . . ?
C102 C101 H101 121.4 . . ?
C100 C101 H101 121.4 . . ?
C101 C102 C103 125(2) . . ?
C101 C102 H102 117.6 . . ?
C103 C102 H102 117.6 . . ?
C102 C103 C104 117(2) . . ?
C102 C103 H103 121.5 . . ?
C104 C103 H103 121.5 . . ?
C99 C104 C103 119(2) . . ?
C99 C104 H104 120.4 . . ?
C103 C104 H104 120.4 . . ?
C107 C105 N2 108.8(12) . . ?
C107 C105 C106 116.4(14) . . ?
N2 C105 C106 111.3(14) . . ?
C107 C105 C111 97.4(13) . . ?
N2 C105 C111 107.1(13) . . ?
C106 C105 C111 114.8(13) . . ?
C105 C106 H10A 109.5 . . ?
C105 C106 H10B 109.5 . . ?
H10A C106 H10B 109.5 . . ?
C105 C106 H10C 109.5 . . ?
H10A C106 H10C 109.5 . . ?
H10B C106 H10C 109.5 . . ?
C115 C107 C108 114.0(14) . . ?
C115 C107 C105 118.7(13) . . ?
C108 C107 C105 120.4(13) . . ?
C134 C108 C107 118.8(14) . . ?
C134 C108 C109 122.3(15) . . ?
C107 C108 C109 114.4(13) . . ?
C131 C109 C110 120.8(16) . . ?
C131 C109 C108 113.4(14) . . ?
C110 C109 C108 116.2(13) . . ?
C128 C110 C111 118.3(15) . . ?
C128 C110 C109 116.5(15) . . ?
C111 C110 C109 117.5(14) . . ?
C112 C111 C110 114.8(15) . . ?
C112 C111 C105 118.8(13) . . ?
C110 C111 C105 118.5(14) . . ?
C111 C112 C126 121.5(13) . . ?
C111 C112 C113 127.4(14) . . ?
C126 C112 C113 107.4(14) . . ?
C124 C113 C112 103.4(12) . . ?
C124 C113 C114 113.2(13) . . ?
C112 C113 C114 119.4(12) . . ?
C124 C113 W2 139.3(10) . . ?
C112 C113 W2 109.9(11) . . ?
C114 C113 W2 69.4(8) . . ?
C118 C114 C115 102.2(12) . . ?
C118 C114 C113 116.5(14) . . ?
C115 C114 C113 123.1(12) . . ?
C118 C114 W2 137.5(10) . . ?
C115 C114 W2 108.4(10) . . ?
C113 C114 W2 69.0(8) . . ?
C116 C115 C107 121.2(13) . . ?
C116 C115 C114 108.9(13) . . ?
C107 C115 C114 125.0(13) . . ?
C115 C116 C117 111.2(14) . . ?
C115 C116 C135 118.7(14) . . ?
C117 C116 C135 120.7(16) . . ?
C138 C117 C116 119.2(15) . . ?
C138 C117 C118 126.1(17) . . ?
C116 C117 C118 106.8(14) . . ?
C119 C118 C117 116.7(16) . . ?
C119 C118 C114 124.3(15) . . ?
C117 C118 C114 110.6(14) . . ?
C118 C119 C120 120.8(16) . . ?
C118 C119 C123 119.6(16) . . ?
C120 C119 C123 106.3(16) . . ?
C121 C120 C119 108.3(16) . . ?
C121 C120 C139 125.6(17) . . ?
C119 C120 C139 118.5(18) . . ?
C142 C121 C122 123.4(18) . . ?
C142 C121 C120 116.6(18) . . ?
C122 C121 C120 108.4(18) . . ?
C145 C122 C121 120.2(17) . . ?
C145 C122 C123 121.0(17) . . ?
C121 C122 C123 109.2(16) . . ?
C124 C123 C122 120.1(15) . . ?
C124 C123 C119 120.4(17) . . ?
C122 C123 C119 107.7(15) . . ?
C123 C124 C125 119.2(16) . . ?
C123 C124 C113 125.0(14) . . ?
C125 C124 C113 108.1(14) . . ?
C146 C125 C126 119.8(14) . . ?
C146 C125 C124 120.3(15) . . ?
C126 C125 C124 109.8(15) . . ?
C127 C126 C125 121.2(16) . . ?
C127 C126 C112 120.9(16) . . ?
C125 C126 C112 110.5(13) . . ?
C126 C127 C148 121.1(17) . . ?
C126 C127 C128 117.8(16) . . ?
C148 C127 C128 106.1(15) . . ?
C129 C128 C110 122.3(15) . . ?
C129 C128 C127 111.0(16) . . ?
C110 C128 C127 119.2(14) . . ?
C130 C129 C128 119.5(16) . . ?
C130 C129 C149 123.8(18) . . ?
C128 C129 C149 104.2(14) . . ?
C129 C130 C160 117.6(19) . . ?
C129 C130 C131 121.5(16) . . ?
C160 C130 C131 108.7(16) . . ?
C109 C131 C132 122.2(15) . . ?
C109 C131 C130 118.7(16) . . ?
C132 C131 C130 106.3(16) . . ?
C133 C132 C131 120.6(16) . . ?
C133 C132 C161 121.6(17) . . ?
C131 C132 C161 109.7(15) . . ?
C132 C133 C134 119.3(16) . . ?
C132 C133 C166 119.9(17) . . ?
C134 C133 C166 110.0(14) . . ?
C108 C134 C133 122.1(15) . . ?
C108 C134 C135 120.0(15) . . ?
C133 C134 C135 106.8(16) . . ?
C116 C135 C134 118.6(16) . . ?
C116 C135 C136 115.3(16) . . ?
C134 C135 C136 110.6(15) . . ?
C137 C136 C166 125.3(18) . . ?
C137 C136 C135 122.7(15) . . ?
C166 C136 C135 102.0(15) . . ?
C136 C137 C138 117.8(17) . . ?
C136 C137 C165 119.3(16) . . ?
C138 C137 C165 110.8(17) . . ?
C117 C138 C139 116.4(16) . . ?
C117 C138 C137 123.8(16) . . ?
C139 C138 C137 105.7(15) . . ?
C138 C139 C120 121.0(17) . . ?
C138 C139 C140 111.0(14) . . ?
C120 C139 C140 112.8(15) . . ?
C141 C140 C165 122.2(17) . . ?
C141 C140 C139 122.9(16) . . ?
C165 C140 C139 104.5(17) . . ?
C140 C141 C142 121.6(19) . . ?
C140 C141 C155 118.6(18) . . ?
C142 C141 C155 105.8(16) . . ?
C121 C142 C141 120(2) . . ?
C121 C142 C143 115.5(18) . . ?
C141 C142 C143 108.4(17) . . ?
C144 C143 C154 123(2) . . ?
C144 C143 C142 120.5(19) . . ?
C154 C143 C142 107.4(18) . . ?
C143 C144 C145 121.8(18) . . ?
C143 C144 C152 117.2(18) . . ?
C145 C144 C152 103.6(17) . . ?
C122 C145 C146 117.8(17) . . ?
C122 C145 C144 118.0(16) . . ?
C146 C145 C144 112.1(15) . . ?
C125 C146 C145 121.5(15) . . ?
C125 C146 C147 118.3(16) . . ?
C145 C146 C147 108.7(15) . . ?
C148 C147 C146 122.0(18) . . ?
C148 C147 C152 117.0(16) . . ?
C146 C147 C152 106.2(15) . . ?
C147 C148 C149 123.3(19) . . ?
C147 C148 C127 117.5(16) . . ?
C149 C148 C127 107.9(18) . . ?
C148 C149 C150 121.6(18) . . ?
C148 C149 C129 110.7(17) . . ?
C150 C149 C129 114.6(16) . . ?
C159 C150 C149 124(2) . . ?
C159 C150 C151 106.8(17) . . ?
C149 C150 C151 117.3(16) . . ?
C152 C151 C153 122.4(18) . . ?
C152 C151 C150 116.8(19) . . ?
C153 C151 C150 106.9(17) . . ?
C151 C152 C147 123.8(19) . . ?
C151 C152 C144 118.5(18) . . ?
C147 C152 C144 109.2(16) . . ?
C151 C153 C154 118.7(18) . . ?
C151 C153 C158 111.6(19) . . ?
C154 C153 C158 114.3(19) . . ?
C143 C154 C155 112.5(19) . . ?
C143 C154 C153 119(2) . . ?
C155 C154 C153 119(2) . . ?
C156 C155 C154 124.3(19) . . ?
C156 C155 C141 117.2(18) . . ?
C154 C155 C141 105.8(17) . . ?
C155 C156 C157 113.6(18) . . ?
C155 C156 C164 122.5(17) . . ?
C157 C156 C164 111.5(19) . . ?
C158 C157 C156 124(2) . . ?
C158 C157 C162 121(2) . . ?
C156 C157 C162 102.7(17) . . ?
C157 C158 C153 124.2(19) . . ?
C157 C158 C159 121(2) . . ?
C153 C158 C159 105.8(17) . . ?
C160 C159 C150 115(2) . . ?
C160 C159 C158 122.4(18) . . ?
C150 C159 C158 108.8(18) . . ?
C159 C160 C130 124.2(19) . . ?
C159 C160 C161 115(2) . . ?
C130 C160 C161 110.4(19) . . ?
C162 C161 C160 122.0(19) . . ?
C162 C161 C132 118.4(15) . . ?
C160 C161 C132 104.8(17) . . ?
C161 C162 C163 118.3(18) . . ?
C161 C162 C157 117.8(17) . . ?
C163 C162 C157 111.1(17) . . ?
C166 C163 C164 124.4(17) . . ?
C166 C163 C162 120.6(18) . . ?
C164 C163 C162 105.7(17) . . ?
C165 C164 C163 120(2) . . ?
C165 C164 C156 117.2(19) . . ?
C163 C164 C156 108.9(17) . . ?
C164 C165 C140 122.2(19) . . ?
C164 C165 C137 118.1(19) . . ?
C140 C165 C137 107.9(16) . . ?
C163 C166 C133 120.8(16) . . ?
C163 C166 C136 112.8(17) . . ?
C133 C166 C136 110.0(15) . . ?
C202 C167 C174 121.6(15) . . ?
C202 C167 C168 122.8(14) . . ?
C174 C167 C168 115.6(12) . . ?
C202 C167 W2 74.8(9) . . ?
C174 C167 W2 62.3(8) . . ?
C168 C167 W2 139.8(10) . . ?
C169 C168 C173 120.1(15) . . ?
C169 C168 C167 123.6(13) . . ?
C173 C168 C167 115.8(13) . . ?
C168 C169 C170 118.7(15) . . ?
C168 C169 H169 120.7 . . ?
C170 C169 H169 120.7 . . ?
C171 C170 C169 122.5(18) . . ?
C171 C170 H170 118.8 . . ?
C169 C170 H170 118.8 . . ?
C170 C171 C172 117(2) . . ?
C170 C171 H171 121.4 . . ?
C172 C171 H171 121.4 . . ?
C171 C172 C173 123.7(19) . . ?
C171 C172 H172 118.2 . . ?
C173 C172 H172 118.2 . . ?
C168 C173 C172 117.7(16) . . ?
C168 C173 H173 121.2 . . ?
C172 C173 H173 121.2 . . ?
C181 C174 C167 114.8(13) . . ?
C181 C174 C175 119.8(14) . . ?
C167 C174 C175 119.9(14) . . ?
C181 C174 W2 75.7(8) . . ?
C167 C174 W2 81.2(8) . . ?
C175 C174 W2 134.2(10) . . ?
C176 C175 C180 122.4(15) . . ?
C176 C175 C174 121.6(13) . . ?
C180 C175 C174 116.0(13) . . ?
C175 C176 C177 119.3(16) . . ?
C175 C176 H176 120.4 . . ?
C177 C176 H176 120.4 . . ?
C178 C177 C176 119.9(19) . . ?
C178 C177 H177 120.1 . . ?
C176 C177 H177 120.1 . . ?
C177 C178 C179 121(2) . . ?
C177 C178 H178 119.6 . . ?
C179 C178 H178 119.6 . . ?
C178 C179 C180 120.9(17) . . ?
C178 C179 H179 119.6 . . ?
C180 C179 H179 119.6 . . ?
C175 C180 C179 116.6(14) . . ?
C175 C180 H180 121.7 . . ?
C179 C180 H180 121.7 . . ?
C188 C181 C174 120.7(14) . . ?
C188 C181 C182 117.0(14) . . ?
C174 C181 C182 121.5(13) . . ?
C188 C181 W2 71.3(8) . . ?
C174 C181 W2 67.6(8) . . ?
C182 C181 W2 126.7(9) . . ?
C187 C182 C183 121.1(17) . . ?
C187 C182 C181 124.2(15) . . ?
C183 C182 C181 114.7(14) . . ?
C184 C183 C182 117.1(16) . . ?
C184 C183 H183 121.5 . . ?
C182 C183 H183 121.5 . . ?
C185 C184 C183 121.7(17) . . ?
C185 C184 H184 119.1 . . ?
C183 C184 H184 119.1 . . ?
C184 C185 C186 121(2) . . ?
C184 C185 H185 119.3 . . ?
C186 C185 H185 119.3 . . ?
C185 C186 C187 116.7(18) . . ?
C185 C186 H186 121.7 . . ?
C187 C186 H186 121.7 . . ?
C182 C187 C186 121.7(18) . . ?
C182 C187 H187 119.1 . . ?
C186 C187 H187 119.1 . . ?
C181 C188 C195 119.8(15) . . ?
C181 C188 C189 120.9(14) . . ?
C195 C188 C189 119.2(13) . . ?
C181 C188 W2 74.0(9) . . ?
C195 C188 W2 66.6(8) . . ?
C189 C188 W2 128.6(10) . . ?
C190 C189 C194 116.3(16) . . ?
C190 C189 C188 121.1(14) . . ?
C194 C189 C188 122.6(14) . . ?
C191 C190 C189 122.3(17) . . ?
C191 C190 H190 118.9 . . ?
C189 C190 H190 118.9 . . ?
C192 C191 C190 117(2) . . ?
C192 C191 H191 121.7 . . ?
C190 C191 H191 121.7 . . ?
C193 C192 C191 129(2) . . ?
C193 C192 H192 115.6 . . ?
C191 C192 H192 115.6 . . ?
C192 C193 C194 115.7(18) . . ?
C192 C193 H193 122.1 . . ?
C194 C193 H193 122.1 . . ?
C193 C194 C189 120.2(16) . . ?
C193 C194 H194 119.9 . . ?
C189 C194 H194 119.9 . . ?
C188 C195 C202 117.3(13) . . ?
C188 C195 C196 120.8(14) . . ?
C202 C195 C196 117.0(13) . . ?
C188 C195 W2 75.8(8) . . ?
C202 C195 W2 84.0(9) . . ?
C196 C195 W2 131.5(9) . . ?
C201 C196 C197 117.1(14) . . ?
C201 C196 C195 123.8(14) . . ?
C197 C196 C195 118.6(13) . . ?
C196 C197 C198 119.7(15) . . ?
C196 C197 H197 120.1 . . ?
C198 C197 H197 120.1 . . ?
C199 C198 C197 118.8(15) . . ?
C199 C198 H198 120.6 . . ?
C197 C198 H198 120.6 . . ?
C198 C199 C200 121.9(17) . . ?
C198 C199 H199 119.0 . . ?
C200 C199 H199 119.0 . . ?
C199 C200 C201 118.7(18) . . ?
C199 C200 H200 120.6 . . ?
C201 C200 H200 120.6 . . ?
C196 C201 C200 123.5(17) . . ?
C196 C201 H201 118.3 . . ?
C200 C201 H201 118.3 . . ?
C167 C202 C195 117.7(14) . . ?
C167 C202 C203 120.6(15) . . ?
C195 C202 C203 121.8(13) . . ?
C167 C202 W2 73.4(8) . . ?
C195 C202 W2 60.0(7) . . ?
C203 C202 W2 139.9(10) . . ?
C208 C203 C204 119.5(15) . . ?
C208 C203 C202 121.3(13) . . ?
C204 C203 C202 118.5(14) . . ?
C203 C204 C205 120.5(16) . . ?
C203 C204 H204 119.7 . . ?
C205 C204 H204 119.7 . . ?
C206 C205 C204 118.9(16) . . ?
C206 C205 H205 120.5 . . ?
C204 C205 H205 120.5 . . ?
C205 C206 C207 122.0(17) . . ?
C205 C206 H206 119.0 . . ?
C207 C206 H206 119.0 . . ?
C206 C207 C208 116.8(17) . . ?
C206 C207 H207 121.6 . . ?
C208 C207 H207 121.6 . . ?
C203 C208 C207 122.3(14) . . ?
C203 C208 H208 118.9 . . ?
C207 C208 H208 118.9 . . ?
S1 C209 S2 174(2) . . ?
S3 C210 S4 162(3) . . ?
N1 W1 C10 84.0(6) . . ?
N1 W1 C63 125.8(7) . . ?
C10 W1 C63 106.3(6) . . ?
N1 W1 C9 83.9(6) . . ?
C10 W1 C9 39.8(6) . . ?
C63 W1 C9 136.8(6) . . ?
N1 W1 C84 128.0(6) . . ?
C10 W1 C84 137.0(6) . . ?
C63 W1 C84 79.4(6) . . ?
C9 W1 C84 108.1(6) . . ?
N1 W1 C98 105.7(6) . . ?
C10 W1 C98 140.4(7) . . ?
C63 W1 C98 37.1(6) . . ?
C9 W1 C98 170.3(6) . . ?
C84 W1 C98 65.5(6) . . ?
N1 W1 C91 107.1(6) . . ?
C10 W1 C91 168.3(6) . . ?
C63 W1 C91 64.4(6) . . ?
C9 W1 C91 142.9(7) . . ?
C84 W1 C91 37.5(6) . . ?
C98 W1 C91 33.9(6) . . ?
N1 W1 C70 160.3(7) . . ?
C10 W1 C70 97.8(5) . . ?
C63 W1 C70 34.9(6) . . ?
C9 W1 C70 110.0(5) . . ?
C84 W1 C70 62.2(5) . . ?
C98 W1 C70 60.9(5) . . ?
C91 W1 C70 70.5(5) . . ?
N1 W1 C77 162.8(6) . . ?
C10 W1 C77 108.9(5) . . ?
C63 W1 C77 62.8(6) . . ?
C9 W1 C77 98.5(6) . . ?
C84 W1 C77 35.1(5) . . ?
C98 W1 C77 72.1(6) . . ?
C91 W1 C77 61.2(5) . . ?
C70 W1 C77 32.5(5) . . ?
N2 W2 C195 126.7(6) . . ?
N2 W2 C113 84.1(6) . . ?
C195 W2 C113 136.2(6) . . ?
N2 W2 C114 83.9(6) . . ?
C195 W2 C114 104.9(5) . . ?
C113 W2 C114 41.6(5) . . ?
N2 W2 C174 127.7(6) . . ?
C195 W2 C174 80.2(5) . . ?
C113 W2 C174 106.4(6) . . ?
C114 W2 C174 137.1(6) . . ?
N2 W2 C188 106.8(6) . . ?
C195 W2 C188 37.6(5) . . ?
C113 W2 C188 168.9(5) . . ?
C114 W2 C188 139.7(5) . . ?
C174 W2 C188 65.5(6) . . ?
N2 W2 C181 108.0(5) . . ?
C195 W2 C181 65.6(5) . . ?
C113 W2 C181 140.6(5) . . ?
C114 W2 C181 167.7(5) . . ?
C174 W2 C181 36.7(5) . . ?
C188 W2 C181 34.7(5) . . ?
N2 W2 C167 163.7(5) . . ?
C195 W2 C167 62.6(5) . . ?
C113 W2 C167 96.7(5) . . ?
C114 W2 C167 107.6(5) . . ?
C174 W2 C167 36.5(5) . . ?
C188 W2 C167 72.2(5) . . ?
C181 W2 C167 61.6(5) . . ?
N2 W2 C202 161.9(6) . . ?
C195 W2 C202 36.0(5) . . ?
C113 W2 C202 107.4(5) . . ?
C114 W2 C202 95.5(5) . . ?
C174 W2 C202 63.5(5) . . ?
C188 W2 C202 62.6(5) . . ?
C181 W2 C202 72.3(5) . . ?
C167 W2 C202 31.8(4) . . ?
C1 N1 W1 143.3(12) . . ?
C105 N2 W2 144.9(11) . . ?

loop_
_geom_bond_atom_site_label_1
_geom_bond_atom_site_label_2
_geom_bond_distance
_geom_bond_site_symmetry_2
_geom_bond_publ_flag
C1 N1 1.47(2) . ?
C1 C7 1.52(3) . ?
C1 C2 1.60(2) . ?
C1 C3 1.60(3) . ?
C2 H2A 0.9800 . ?
C2 H2B 0.9800 . ?
C2 H2C 0.9800 . ?
C3 C11 1.36(2) . ?
C3 C4 1.45(2) . ?
C4 C14 1.39(2) . ?
C4 C5 1.42(3) . ?
C5 C17 1.45(2) . ?
C5 C6 1.46(2) . ?
C6 C20 1.38(3) . ?
C6 C7 1.42(2) . ?
C7 C8 1.43(2) . ?
C8 C22 1.41(3) . ?
C8 C9 1.50(2) . ?
C9 C24 1.48(2) . ?
C9 C10 1.50(2) . ?
C9 W1 2.240(18) . ?
C10 C11 1.56(2) . ?
C10 C31 1.56(2) . ?
C10 W1 2.174(16) . ?
C11 C12 1.43(2) . ?
C12 C13 1.37(2) . ?
C12 C30 1.43(2) . ?
C13 C14 1.47(2) . ?
C13 C33 1.48(2) . ?
C14 C15 1.44(2) . ?
C15 C16 1.36(3) . ?
C15 C34 1.44(2) . ?
C16 C17 1.45(2) . ?
C16 C37 1.49(2) . ?
C17 C18 1.43(3) . ?
C18 C19 1.41(3) . ?
C18 C38 1.51(2) . ?
C19 C52 1.45(3) . ?
C19 C20 1.46(3) . ?
C20 C21 1.46(3) . ?
C21 C22 1.43(3) . ?
C21 C53 1.50(3) . ?
C22 C23 1.44(2) . ?
C23 C62 1.41(3) . ?
C23 C24 1.48(3) . ?
C24 C25 1.39(2) . ?
C25 C60 1.41(2) . ?
C25 C26 1.53(2) . ?
C26 C31 1.33(2) . ?
C26 C27 1.50(2) . ?
C27 C28 1.39(2) . ?
C27 C59 1.44(3) . ?
C28 C29 1.36(2) . ?
C28 C45 1.51(2) . ?
C29 C30 1.42(2) . ?
C29 C32 1.47(2) . ?
C30 C31 1.44(2) . ?
C32 C33 1.37(2) . ?
C32 C44 1.50(3) . ?
C33 C34 1.48(3) . ?
C34 C35 1.41(3) . ?
C35 C36 1.46(3) . ?
C35 C43 1.49(2) . ?
C36 C37 1.41(2) . ?
C36 C41 1.46(2) . ?
C37 C38 1.42(3) . ?
C38 C39 1.39(3) . ?
C39 C40 1.41(3) . ?
C39 C51 1.43(3) . ?
C40 C41 1.42(3) . ?
C40 C49 1.44(2) . ?
C41 C42 1.46(2) . ?
C42 C47 1.42(2) . ?
C42 C43 1.42(3) . ?
C43 C44 1.42(3) . ?
C44 C45 1.48(3) . ?
C45 C46 1.38(3) . ?
C46 C58 1.41(3) . ?
C46 C47 1.41(3) . ?
C47 C48 1.43(3) . ?
C48 C49 1.42(3) . ?
C48 C57 1.52(3) . ?
C49 C50 1.44(3) . ?
C50 C51 1.41(3) . ?
C50 C55 1.45(3) . ?
C51 C52 1.37(3) . ?
C52 C53 1.48(3) . ?
C53 C54 1.37(2) . ?
C54 C55 1.45(3) . ?
C54 C62 1.46(3) . ?
C55 C56 1.44(3) . ?
C56 C57 1.35(3) . ?
C56 C61 1.45(2) . ?
C57 C58 1.50(3) . ?
C58 C59 1.47(2) . ?
C59 C60 1.43(2) . ?
C60 C61 1.41(2) . ?
C61 C62 1.53(3) . ?
C63 C70 1.46(2) . ?
C63 C98 1.47(2) . ?
C63 C64 1.55(3) . ?
C63 W1 2.239(19) . ?
C64 C69 1.38(2) . ?
C64 C65 1.39(2) . ?
C65 C66 1.41(3) . ?
C65 H65 0.9500 . ?
C66 C67 1.39(3) . ?
C66 H66 0.9500 . ?
C67 C68 1.34(2) . ?
C67 H67 0.9500 . ?
C68 C69 1.44(3) . ?
C68 H68 0.9500 . ?
C69 H69 0.9500 . ?
C70 C77 1.43(2) . ?
C70 C71 1.49(2) . ?
C70 W1 2.535(14) . ?
C71 C76 1.37(2) . ?
C71 C72 1.43(2) . ?
C72 C73 1.43(2) . ?
C72 H72 0.9500 . ?
C73 C74 1.31(2) . ?
C73 H73 0.9500 . ?
C74 C75 1.36(2) . ?
C74 H74 0.9500 . ?
C75 C76 1.39(2) . ?
C75 H75 0.9500 . ?
C76 H76 0.9500 . ?
C77 C78 1.47(2) . ?
C77 C84 1.48(2) . ?
C77 W1 2.553(15) . ?
C78 C79 1.43(2) . ?
C78 C83 1.47(2) . ?
C79 C80 1.34(2) . ?
C79 H79 0.9500 . ?
C80 C81 1.38(2) . ?
C80 H80 0.9500 . ?
C81 C82 1.44(2) . ?
C81 H81 0.9500 . ?
C82 C83 1.36(2) . ?
C82 H82 0.9500 . ?
C83 H83 0.9500 . ?
C84 C91 1.50(2) . ?
C84 C85 1.50(2) . ?
C84 W1 2.281(16) . ?
C85 C86 1.40(2) . ?
C85 C90 1.43(3) . ?
C86 C87 1.38(3) . ?
C86 H86 0.9500 . ?
C87 C88 1.37(3) . ?
C87 H87 0.9500 . ?
C88 C89 1.35(3) . ?
C88 H88 0.9500 . ?
C89 C90 1.44(3) . ?
C89 H89 0.9500 . ?
C90 H90 0.9500 . ?
C91 C98 1.38(2) . ?
C91 C92 1.58(2) . ?
C91 W1 2.373(17) . ?
C92 C93 1.37(2) . ?
C92 C97 1.37(2) . ?
C93 C94 1.47(2) . ?
C93 H93 0.9500 . ?
C94 C95 1.28(2) . ?
C94 H94 0.9500 . ?
C95 C96 1.36(2) . ?
C95 H95 0.9500 . ?
C96 C97 1.44(2) . ?
C96 H96 0.9500 . ?
C97 H97 0.9500 . ?
C98 C99 1.52(2) . ?
C98 W1 2.371(17) . ?
C99 C104 1.37(2) . ?
C99 C100 1.41(2) . ?
C100 C101 1.40(3) . ?
C100 H100 0.9500 . ?
C101 C102 1.36(2) . ?
C101 H101 0.9500 . ?
C102 C103 1.41(3) . ?
C102 H102 0.9500 . ?
C103 C104 1.42(3) . ?
C103 H103 0.9500 . ?
C104 H104 0.9500 . ?
C105 C107 1.49(2) . ?
C105 N2 1.498(18) . ?
C105 C106 1.51(2) . ?
C105 C111 1.53(2) . ?
C106 H10A 0.9800 . ?
C106 H10B 0.9800 . ?
C106 H10C 0.9800 . ?
C107 C115 1.41(2) . ?
C107 C108 1.49(2) . ?
C108 C134 1.36(2) . ?
C108 C109 1.50(2) . ?
C109 C131 1.41(2) . ?
C109 C110 1.49(2) . ?
C110 C128 1.43(2) . ?
C110 C111 1.44(2) . ?
C111 C112 1.40(2) . ?
C112 C126 1.40(2) . ?
C112 C113 1.545(19) . ?
C113 C124 1.49(2) . ?
C113 C114 1.598(19) . ?
C113 W2 2.248(16) . ?
C114 C118 1.49(2) . ?
C114 C115 1.56(2) . ?
C114 W2 2.253(15) . ?
C115 C116 1.40(2) . ?
C116 C117 1.44(2) . ?
C116 C135 1.44(2) . ?
C117 C138 1.38(2) . ?
C117 C118 1.47(2) . ?
C118 C119 1.37(2) . ?
C119 C120 1.46(2) . ?
C119 C123 1.47(2) . ?
C120 C121 1.44(3) . ?
C120 C139 1.47(2) . ?
C121 C142 1.42(3) . ?
C121 C122 1.42(2) . ?
C122 C145 1.38(2) . ?
C122 C123 1.44(2) . ?
C123 C124 1.38(2) . ?
C124 C125 1.429(19) . ?
C125 C146 1.37(2) . ?
C125 C126 1.40(2) . ?
C126 C127 1.36(2) . ?
C127 C148 1.45(3) . ?
C127 C128 1.46(2) . ?
C128 C129 1.43(2) . ?
C129 C130 1.37(2) . ?
C129 C149 1.47(2) . ?
C130 C160 1.45(3) . ?
C130 C131 1.48(2) . ?
C131 C132 1.47(2) . ?
C132 C133 1.35(2) . ?
C132 C161 1.50(2) . ?
C133 C134 1.41(2) . ?
C133 C166 1.45(2) . ?
C134 C135 1.45(2) . ?
C135 C136 1.52(2) . ?
C136 C137 1.36(2) . ?
C136 C166 1.48(2) . ?
C137 C138 1.42(2) . ?
C137 C165 1.45(3) . ?
C138 C139 1.41(2) . ?
C139 C140 1.50(2) . ?
C140 C141 1.35(2) . ?
C140 C165 1.43(2) . ?
C141 C142 1.47(3) . ?
C141 C155 1.55(2) . ?
C142 C143 1.49(2) . ?
C143 C144 1.35(2) . ?
C143 C154 1.42(3) . ?
C144 C145 1.48(2) . ?
C144 C152 1.53(2) . ?
C145 C146 1.44(2) . ?
C146 C147 1.48(2) . ?
C147 C148 1.34(2) . ?
C147 C152 1.51(3) . ?
C148 C149 1.42(2) . ?
C149 C150 1.45(2) . ?
C150 C159 1.44(2) . ?
C150 C151 1.51(3) . ?
C151 C152 1.39(2) . ?
C151 C153 1.39(2) . ?
C153 C154 1.45(3) . ?
C153 C158 1.46(3) . ?
C154 C155 1.42(3) . ?
C155 C156 1.39(3) . ?
C156 C157 1.46(2) . ?
C156 C164 1.47(3) . ?
C157 C158 1.29(2) . ?
C157 C162 1.51(3) . ?
C158 C159 1.47(3) . ?
C159 C160 1.41(3) . ?
C160 C161 1.47(2) . ?
C161 C162 1.41(2) . ?
C162 C163 1.49(2) . ?
C163 C166 1.38(2) . ?
C163 C164 1.44(3) . ?
C164 C165 1.40(2) . ?
C167 C202 1.384(19) . ?
C167 C174 1.51(2) . ?
C167 C168 1.53(2) . ?
C167 W2 2.516(14) . ?
C168 C169 1.39(2) . ?
C168 C173 1.405(19) . ?
C169 C170 1.43(2) . ?
C169 H169 0.9500 . ?
C170 C171 1.36(2) . ?
C170 H170 0.9500 . ?
C171 C172 1.37(2) . ?
C171 H171 0.9500 . ?
C172 C173 1.41(2) . ?
C172 H172 0.9500 . ?
C173 H173 0.9500 . ?
C174 C181 1.46(2) . ?
C174 C175 1.52(2) . ?
C174 W2 2.255(15) . ?
C175 C176 1.351(19) . ?
C175 C180 1.379(19) . ?
C176 C177 1.44(2) . ?
C176 H176 0.9500 . ?
C177 C178 1.35(2) . ?
C177 H177 0.9500 . ?
C178 C179 1.35(2) . ?
C178 H178 0.9500 . ?
C179 C180 1.46(2) . ?
C179 H179 0.9500 . ?
C180 H180 0.9500 . ?
C181 C188 1.399(19) . ?
C181 C182 1.51(2) . ?
C181 W2 2.363(13) . ?
C182 C187 1.32(2) . ?
C182 C183 1.46(2) . ?
C183 C184 1.40(2) . ?
C183 H183 0.9500 . ?
C184 C185 1.39(2) . ?
C184 H184 0.9500 . ?
C185 C186 1.40(2) . ?
C185 H185 0.9500 . ?
C186 C187 1.47(2) . ?
C186 H186 0.9500 . ?
C187 H187 0.9500 . ?
C188 C195 1.47(2) . ?
C188 C189 1.51(2) . ?
C188 W2 2.329(15) . ?
C189 C190 1.38(2) . ?
C189 C194 1.44(2) . ?
C190 C191 1.38(3) . ?
C190 H190 0.9500 . ?
C191 C192 1.34(2) . ?
C191 H191 0.9500 . ?
C192 C193 1.30(2) . ?
C192 H192 0.9500 . ?
C193 C194 1.43(2) . ?
C193 H193 0.9500 . ?
C194 H194 0.9500 . ?
C195 C202 1.50(2) . ?
C195 C196 1.568(19) . ?
C195 W2 2.206(13) . ?
C196 C201 1.36(2) . ?
C196 C197 1.39(2) . ?
C197 C198 1.43(2) . ?
C197 H197 0.9500 . ?
C198 C199 1.35(2) . ?
C198 H198 0.9500 . ?
C199 C200 1.35(2) . ?
C199 H199 0.9500 . ?
C200 C201 1.36(2) . ?
C200 H200 0.9500 . ?
C201 H201 0.9500 . ?
C202 C203 1.50(2) . ?
C202 W2 2.534(14) . ?
C203 C208 1.36(2) . ?
C203 C204 1.370(18) . ?
C204 C205 1.44(2) . ?
C204 H204 0.9500 . ?
C205 C206 1.37(2) . ?
C205 H205 0.9500 . ?
C206 C207 1.39(2) . ?
C206 H206 0.9500 . ?
C207 C208 1.44(2) . ?
C207 H207 0.9500 . ?
C208 H208 0.9500 . ?
C209 S1 1.31(2) . ?
C209 S2 1.48(2) . ?
C210 S3 1.49(4) . ?
C210 S4 1.53(4) . ?
W1 N1 1.756(13) . ?
W2 N2 1.740(12) . ?
